data_4073390
loop_
_publ_author_name
'Elschenbroich, Christoph'
'Lu, Feng'
'Nowotny, Mathias'
'Burghaus, Olaf'
'Pietzonka, Clemens'
'Harms, Klaus'

_publ_section_title
;
 Tetrakis([5]trovacenyl)tin:&#x00A0; Synthesis, Structure, and
 Intramolecular Communication&#x2020;
;
_journal_issue 16
_journal_name_full Organometallics
_journal_page_first 4025
_journal_paper_doi 10.1021/om700300j
_journal_volume 26
_journal_year 2007
_chemical_formula_sum 'C36 H32 Sn V2'
_chemical_formula_weight 685.19
_chemical_name_systematic
; 
 ? 
;
_space_group_IT_number 2
_symmetry_cell_setting triclinic
_symmetry_space_group_name_Hall '-P 1'
_symmetry_space_group_name_H-M 'P -1'
_atom_sites_solution_hydrogens difmap
_atom_sites_solution_primary direct
_atom_sites_solution_secondary difmap
_audit_creation_method SHELXL-97
_cell_angle_alpha 80.25(1)
_cell_angle_beta 82.34(1)
_cell_angle_gamma 78.30(1)
_cell_formula_units_Z 2
_cell_length_a 9.3888(11)
_cell_length_b 11.7664(15)
_cell_length_c 13.4341(16)
_cell_measurement_reflns_used 0
_cell_measurement_temperature 193(2)
_cell_measurement_theta_max 0.0
_cell_measurement_theta_min 0.0
_cell_volume 1424.7(3)
_computing_cell_refinement 'Stoe Cell'
_computing_data_collection 'Stoe Expose'
_computing_data_reduction 'Stoe Integrate'
_computing_molecular_graphics 'Siemens SHELXTL'
_computing_publication_material 'Siemens SHELXTL'
_computing_structure_refinement 'SHELXL-97 (Sheldrick, 1997)'
_computing_structure_solution 'SHELXS-97 (Sheldrick, 1990)'
_diffrn_ambient_temperature 193(2)
_diffrn_measured_fraction_theta_full 0.994
_diffrn_measured_fraction_theta_max 0.994
_diffrn_measurement_device_type 'Stoe IPDS'
_diffrn_radiation_monochromator graphite
_diffrn_radiation_source 'fine-focus sealed tube'
_diffrn_radiation_type MoK\a
_diffrn_radiation_wavelength 0.71073
_diffrn_reflns_av_R_equivalents 0.0401
_diffrn_reflns_av_sigmaI/netI 0.0351
_diffrn_reflns_limit_h_max 11
_diffrn_reflns_limit_h_min -11
_diffrn_reflns_limit_k_max 13
_diffrn_reflns_limit_k_min -13
_diffrn_reflns_limit_l_max 15
_diffrn_reflns_limit_l_min -15
_diffrn_reflns_number 12471
_diffrn_reflns_theta_full 24.95
_diffrn_reflns_theta_max 24.95
_diffrn_reflns_theta_min 1.55
_exptl_absorpt_coefficient_mu 1.536
_exptl_absorpt_correction_T_max 0.9271
_exptl_absorpt_correction_T_min 0.5259
_exptl_absorpt_correction_type analytical
_exptl_crystal_colour 'light violet'
_exptl_crystal_density_diffrn 1.597
_exptl_crystal_density_method 'not measured'
_exptl_crystal_description Plate
_exptl_crystal_F_000 688
_exptl_crystal_size_max 0.48
_exptl_crystal_size_mid 0.21
_exptl_crystal_size_min 0.05
_refine_diff_density_max 0.757
_refine_diff_density_min -0.375
_refine_diff_density_rms 0.061
_refine_ls_extinction_method none
_refine_ls_goodness_of_fit_ref 0.972
_refine_ls_hydrogen_treatment refall
_refine_ls_matrix_type full
_refine_ls_number_parameters 480
_refine_ls_number_reflns 4942
_refine_ls_number_restraints 0
_refine_ls_restrained_S_all 0.972
_refine_ls_R_factor_all 0.0260
_refine_ls_R_factor_gt 0.0213
_refine_ls_shift/su_max 0.001
_refine_ls_shift/su_mean 0.000
_refine_ls_structure_factor_coef Fsqd
_refine_ls_weighting_details 'calc w=1/[\s^2^(Fo^2^)+(0.0324P)^2^+0.0000P] where P=(Fo^2^+2Fc^2^)/3'
_refine_ls_weighting_scheme calc
_refine_ls_wR_factor_gt 0.0517
_refine_ls_wR_factor_ref 0.0527
_reflns_number_gt 4324
_reflns_number_total 4942
_reflns_threshold_expression >2sigma(I)
_cod_data_source_file om700300j-file003.cif
_cod_data_source_block 4
_cod_depositor_comments
;
The following automatic conversions were performed:

'_symmetry_cell_setting' value 'Triclinic' changed to 'triclinic'
according to /home/saulius/struct/CIF-dictionaries/cif_core.dic
dictionary named 'cif_core.dic' version 2.4.1 from 2010-06-29.

Automatic conversion script
Id: cif_fix_values 1715 2011-07-08 13:25:40Z adriana 
;
_cod_original_sg_symbol_H-M P-1
_cod_database_code 4073390

loop_
_symmetry_equiv_pos_as_xyz
'x, y, z'
'-x, -y, -z'

loop_
_atom_site_label
_atom_site_type_symbol
_atom_site_fract_x
_atom_site_fract_y
_atom_site_fract_z
_atom_site_U_iso_or_equiv
_atom_site_adp_type
_atom_site_occupancy
_atom_site_symmetry_multiplicity
_atom_site_calc_flag
Sn1 Sn 0.294383(15) 0.130977(13) 0.203727(11) 0.02665(6) Uani 1 1 d
V1 V 0.40921(4) -0.16641(3) 0.37934(3) 0.03022(9) Uani 1 1 d
V2 V 0.03613(4) 0.41065(3) 0.28558(3) 0.02612(9) Uani 1 1 d
C1 C 0.4555(2) -0.00468(19) 0.27079(16) 0.0269(4) Uani 1 1 d
C2 C 0.5288(2) -0.1055(2) 0.22836(19) 0.0340(5) Uani 1 1 d
H2A H 0.512(3) -0.128(3) 0.166(2) 0.040(7) Uiso 1 1 d
C3 C 0.6323(3) -0.1702(2) 0.2936(2) 0.0446(7) Uani 1 1 d
H3A H 0.688(4) -0.236(3) 0.284(3) 0.063(10) Uiso 1 1 d
C4 C 0.6249(3) -0.1100(2) 0.3763(2) 0.0429(6) Uani 1 1 d
H4A H 0.675(3) -0.131(3) 0.430(3) 0.055(9) Uiso 1 1 d
C5 C 0.5160(2) -0.0081(2) 0.36316(19) 0.0330(5) Uani 1 1 d
H5A H 0.484(3) 0.046(3) 0.407(2) 0.037(7) Uiso 1 1 d
C6 C 0.1886(3) -0.1871(2) 0.3578(2) 0.0407(6) Uani 1 1 d
H6A H 0.136(3) -0.153(3) 0.311(3) 0.058(9) Uiso 1 1 d
C7 C 0.2886(3) -0.2881(2) 0.3366(2) 0.0443(6) Uani 1 1 d
H7A H 0.291(3) -0.305(3) 0.276(3) 0.061(10) Uiso 1 1 d
C8 C 0.4036(3) -0.3528(2) 0.3916(3) 0.0534(8) Uani 1 1 d
H8A H 0.467(4) -0.407(3) 0.361(3) 0.068(10) Uiso 1 1 d
C9 C 0.4457(3) -0.3319(3) 0.4815(3) 0.0550(8) Uani 1 1 d
H9A H 0.533(4) -0.380(3) 0.502(3) 0.071(10) Uiso 1 1 d
C10 C 0.3856(4) -0.2415(3) 0.5388(2) 0.0568(9) Uani 1 1 d
H10A H 0.438(4) -0.234(3) 0.592(3) 0.076(11) Uiso 1 1 d
C11 C 0.2680(3) -0.1482(3) 0.5200(2) 0.0525(7) Uani 1 1 d
H11A H 0.254(4) -0.094(3) 0.555(3) 0.059(10) Uiso 1 1 d
C12 C 0.1800(3) -0.1240(3) 0.4383(2) 0.0449(6) Uani 1 1 d
H12A H 0.117(3) -0.057(3) 0.4331(19) 0.034(7) Uiso 1 1 d
C13 C 0.2125(2) 0.24761(19) 0.31101(17) 0.0279(5) Uani 1 1 d
C14 C 0.0992(3) 0.2421(2) 0.39206(17) 0.0305(5) Uani 1 1 d
H14A H 0.046(3) 0.188(3) 0.4056(19) 0.032(7) Uiso 1 1 d
C15 C 0.0887(3) 0.3364(2) 0.44618(18) 0.0344(5) Uani 1 1 d
H15A H 0.023(3) 0.349(2) 0.497(2) 0.034(7) Uiso 1 1 d
C16 C 0.1950(3) 0.4028(2) 0.40016(19) 0.0350(5) Uani 1 1 d
H16A H 0.208(3) 0.468(3) 0.418(2) 0.040(7) Uiso 1 1 d
C17 C 0.2712(2) 0.3487(2) 0.31718(18) 0.0316(5) Uani 1 1 d
H17A H 0.346(3) 0.370(2) 0.276(2) 0.031(6) Uiso 1 1 d
C18 C -0.2021(3) 0.4502(2) 0.3027(2) 0.0430(6) Uani 1 1 d
H18A H -0.258(3) 0.423(3) 0.351(3) 0.052(9) Uiso 1 1 d
C19 C -0.1495(3) 0.5478(2) 0.3197(2) 0.0387(6) Uani 1 1 d
H19A H -0.181(3) 0.567(3) 0.380(2) 0.039(7) Uiso 1 1 d
C20 C -0.0378(3) 0.6004(2) 0.2634(2) 0.0377(6) Uani 1 1 d
H20A H -0.009(3) 0.656(3) 0.291(2) 0.051(8) Uiso 1 1 d
C21 C 0.0491(3) 0.5689(2) 0.1756(2) 0.0397(6) Uani 1 1 d
H21A H 0.126(3) 0.603(3) 0.157(2) 0.052(9) Uiso 1 1 d
C22 C 0.0470(3) 0.4761(3) 0.12283(19) 0.0449(7) Uani 1 1 d
H22A H 0.128(4) 0.461(3) 0.073(3) 0.066(10) Uiso 1 1 d
C23 C -0.0445(3) 0.3925(3) 0.1447(2) 0.0485(7) Uani 1 1 d
H23A H -0.014(3) 0.327(3) 0.110(2) 0.051(8) Uiso 1 1 d
C24 C -0.1563(3) 0.3814(2) 0.2245(2) 0.0470(7) Uani 1 1 d
H24A H -0.190(3) 0.312(3) 0.231(2) 0.046(8) Uiso 1 1 d
C25 C 0.4007(2) 0.2299(2) 0.07781(17) 0.0318(5) Uani 1 1 d
C26 C 0.5366(3) 0.2563(3) 0.0855(2) 0.0442(6) Uani 1 1 d
H26A H 0.582(3) 0.225(3) 0.140(2) 0.049(8) Uiso 1 1 d
C27 C 0.6008(3) 0.3309(3) 0.0108(2) 0.0548(7) Uani 1 1 d
H27A H 0.684(4) 0.351(4) 0.024(3) 0.089(13) Uiso 1 1 d
C28 C 0.5320(4) 0.3802(3) -0.0742(2) 0.0567(8) Uani 1 1 d
H28A H 0.571(4) 0.440(4) -0.124(3) 0.076(11) Uiso 1 1 d
C29 C 0.3986(4) 0.3541(3) -0.0851(2) 0.0543(8) Uani 1 1 d
H29A H 0.355(4) 0.383(3) -0.134(3) 0.064(10) Uiso 1 1 d
C30 C 0.3334(3) 0.2795(2) -0.00949(18) 0.0388(6) Uani 1 1 d
H30A H 0.249(3) 0.266(2) -0.016(2) 0.034(7) Uiso 1 1 d
C31 C 0.1334(3) 0.0481(2) 0.16146(18) 0.0331(5) Uani 1 1 d
C32 C 0.1755(3) -0.0394(2) 0.10110(19) 0.0387(6) Uani 1 1 d
H32A H 0.273(3) -0.051(2) 0.069(2) 0.034(7) Uiso 1 1 d
C33 C 0.0768(3) -0.1080(3) 0.0869(2) 0.0460(6) Uani 1 1 d
H33A H 0.112(3) -0.170(3) 0.046(2) 0.046(8) Uiso 1 1 d
C34 C -0.0640(3) -0.0876(3) 0.1324(2) 0.0470(7) Uani 1 1 d
H34A H -0.128(3) -0.132(3) 0.128(2) 0.060(9) Uiso 1 1 d
C35 C -0.1081(3) 0.0008(3) 0.1909(2) 0.0438(6) Uani 1 1 d
H35A H -0.201(3) 0.016(3) 0.222(2) 0.046(8) Uiso 1 1 d
C36 C -0.0108(3) 0.0681(2) 0.2065(2) 0.0376(5) Uani 1 1 d
H36A H -0.041(3) 0.132(3) 0.251(2) 0.041(7) Uiso 1 1 d

loop_
_atom_site_aniso_label
_atom_site_aniso_U_11
_atom_site_aniso_U_22
_atom_site_aniso_U_33
_atom_site_aniso_U_23
_atom_site_aniso_U_13
_atom_site_aniso_U_12
Sn1 0.02812(8) 0.02060(8) 0.02961(9) -0.00120(6) -0.00294(6) -0.00278(6)
V1 0.02966(19) 0.0226(2) 0.0369(2) 0.00371(16) -0.00576(15) -0.00638(15)
V2 0.02801(18) 0.02128(19) 0.02676(19) -0.00126(15) -0.00442(14) 0.00001(14)
C1 0.0235(10) 0.0226(11) 0.0315(11) 0.0012(9) 0.0004(8) -0.0032(8)
C2 0.0331(12) 0.0249(12) 0.0401(13) -0.0032(10) 0.0050(10) -0.0030(9)
C3 0.0287(12) 0.0288(14) 0.0669(18) 0.0061(13) 0.0038(11) -0.0002(11)
C4 0.0307(12) 0.0407(15) 0.0551(16) 0.0139(13) -0.0141(11) -0.0121(11)
C5 0.0314(11) 0.0295(12) 0.0391(13) -0.0001(11) -0.0066(10) -0.0105(10)
C6 0.0347(12) 0.0407(15) 0.0453(15) 0.0117(12) -0.0108(11) -0.0143(11)
C7 0.0507(15) 0.0383(15) 0.0498(17) -0.0078(12) -0.0050(12) -0.0211(12)
C8 0.0455(15) 0.0230(13) 0.090(2) -0.0007(14) -0.0014(15) -0.0110(12)
C9 0.0486(16) 0.0361(15) 0.077(2) 0.0248(15) -0.0217(15) -0.0178(13)
C10 0.0669(19) 0.067(2) 0.0429(16) 0.0211(15) -0.0207(14) -0.0418(18)
C11 0.0623(18) 0.059(2) 0.0437(16) -0.0111(15) 0.0114(14) -0.0367(16)
C12 0.0360(13) 0.0366(15) 0.0570(17) 0.0011(13) 0.0080(12) -0.0100(12)
C13 0.0289(10) 0.0205(11) 0.0308(11) 0.0002(9) -0.0053(9) 0.0017(8)
C14 0.0334(11) 0.0239(11) 0.0305(12) 0.0042(9) -0.0041(9) -0.0026(10)
C15 0.0388(12) 0.0354(13) 0.0240(11) -0.0017(10) -0.0050(10) 0.0041(10)
C16 0.0409(13) 0.0283(13) 0.0375(13) -0.0061(10) -0.0148(10) -0.0020(10)
C17 0.0266(11) 0.0294(12) 0.0372(13) -0.0013(10) -0.0078(10) -0.0017(9)
C18 0.0284(12) 0.0359(14) 0.0555(16) 0.0112(12) -0.0045(11) 0.0004(10)
C19 0.0387(13) 0.0353(14) 0.0339(13) -0.0028(11) -0.0032(10) 0.0098(10)
C20 0.0433(13) 0.0206(12) 0.0468(15) -0.0004(11) -0.0136(11) 0.0015(10)
C21 0.0391(13) 0.0321(13) 0.0405(14) 0.0114(11) -0.0035(11) -0.0035(11)
C22 0.0509(15) 0.0472(16) 0.0263(12) 0.0013(11) -0.0055(11) 0.0102(12)
C23 0.0628(18) 0.0371(15) 0.0456(15) -0.0136(13) -0.0282(14) 0.0117(13)
C24 0.0437(14) 0.0299(14) 0.071(2) 0.0012(13) -0.0304(14) -0.0062(12)
C25 0.0395(12) 0.0225(11) 0.0301(11) -0.0023(9) 0.0008(9) -0.0025(9)
C26 0.0406(13) 0.0457(16) 0.0427(15) 0.0015(12) -0.0004(12) -0.0083(12)
C27 0.0511(17) 0.0518(18) 0.0594(19) -0.0028(15) 0.0089(14) -0.0181(14)
C28 0.071(2) 0.0373(16) 0.0513(17) 0.0000(13) 0.0209(15) -0.0095(14)
C29 0.082(2) 0.0411(16) 0.0277(14) 0.0021(12) -0.0026(14) 0.0081(15)
C30 0.0473(15) 0.0367(14) 0.0305(13) -0.0052(10) -0.0053(11) -0.0021(11)
C31 0.0391(12) 0.0260(12) 0.0349(12) 0.0013(10) -0.0121(10) -0.0071(9)
C32 0.0460(14) 0.0361(14) 0.0340(13) -0.0029(10) -0.0081(11) -0.0069(11)
C33 0.0636(17) 0.0366(15) 0.0419(15) -0.0080(12) -0.0150(13) -0.0110(13)
C34 0.0572(17) 0.0384(15) 0.0515(16) 0.0039(12) -0.0198(13) -0.0226(13)
C35 0.0400(14) 0.0408(15) 0.0504(15) 0.0043(12) -0.0085(12) -0.0130(12)
C36 0.0357(12) 0.0305(13) 0.0461(14) -0.0018(11) -0.0078(10) -0.0059(10)

loop_
_atom_type_symbol
_atom_type_description
_atom_type_scat_dispersion_real
_atom_type_scat_dispersion_imag
_atom_type_scat_source
C C 0.0033 0.0016 'International Tables Vol C Tables 4.2.6.8 and 6.1.1.4'
H H 0.0000 0.0000 'International Tables Vol C Tables 4.2.6.8 and 6.1.1.4'
V V 0.3005 0.5294 'International Tables Vol C Tables 4.2.6.8 and 6.1.1.4'
Sn Sn -0.6537 1.4246 'International Tables Vol C Tables 4.2.6.8 and 6.1.1.4'

loop_
_geom_angle_atom_site_label_1
_geom_angle_atom_site_label_2
_geom_angle_atom_site_label_3
_geom_angle
C13 Sn1 C1 107.60(8)
C13 Sn1 C25 106.09(9)
C1 Sn1 C25 108.20(8)
C13 Sn1 C31 114.30(9)
C1 Sn1 C31 107.13(8)
C25 Sn1 C31 113.26(9)
C11 V1 C10 37.71(13)
C11 V1 C9 71.12(14)
C10 V1 C9 37.54(14)
C11 V1 C12 38.02(12)
C10 V1 C12 71.31(12)
C9 V1 C12 92.90(11)
C11 V1 C8 92.88(13)
C10 V1 C8 70.69(14)
C9 V1 C8 37.28(13)
C12 V1 C8 92.78(11)
C11 V1 C7 92.63(12)
C10 V1 C7 92.27(12)
C9 V1 C7 70.56(11)
C12 V1 C7 70.59(11)
C8 V1 C7 37.59(11)
C11 V1 C6 70.90(11)
C10 V1 C6 92.32(10)
C9 V1 C6 92.22(10)
C12 V1 C6 37.23(11)
C8 V1 C6 70.78(11)
C7 V1 C6 37.34(11)
C11 V1 C3 148.88(12)
C10 V1 C3 120.44(11)
C9 V1 C3 100.69(11)
C12 V1 C3 166.40(10)
C8 V1 C3 97.67(11)
C7 V1 C3 113.37(12)
C6 V1 C3 140.20(11)
C11 V1 C4 113.90(12)
C10 V1 C4 98.09(11)
C9 V1 C4 100.27(10)
C12 V1 C4 141.44(12)
C8 V1 C4 119.28(11)
C7 V1 C4 147.96(11)
C6 V1 C4 167.48(10)
C3 V1 C4 36.34(11)
C11 V1 C5 100.81(11)
C10 V1 C5 108.97(11)
C9 V1 C5 130.21(10)
C12 V1 C5 110.40(10)
C8 V1 C5 155.67(10)
C7 V1 C5 158.07(10)
C6 V1 C5 132.75(9)
C3 V1 C5 60.77(10)
C4 V1 C5 36.51(9)
C11 V1 C2 156.66(11)
C10 V1 C2 156.64(10)
C9 V1 C2 131.13(12)
C12 V1 C2 131.07(10)
C8 V1 C2 109.65(12)
C7 V1 C2 101.45(11)
C6 V1 C2 110.06(10)
C3 V1 C2 36.48(9)
C4 V1 C2 60.67(10)
C5 V1 C2 60.63(10)
C11 V1 C1 120.32(11)
C10 V1 C1 143.80(11)
C9 V1 C1 160.38(9)
C12 V1 C1 105.59(9)
C8 V1 C1 144.49(12)
C7 V1 C1 121.43(10)
C6 V1 C1 106.42(9)
C3 V1 C1 60.99(8)
C4 V1 C1 61.07(8)
C5 V1 C1 36.64(8)
C2 V1 C1 36.35(8)
C19 V2 C18 37.49(11)
C19 V2 C20 37.34(10)
C18 V2 C20 70.63(10)
C19 V2 C21 70.53(10)
C18 V2 C21 92.14(10)
C20 V2 C21 37.45(10)
C19 V2 C22 92.41(10)
C18 V2 C22 92.40(11)
C20 V2 C22 70.80(11)
C21 V2 C22 37.44(11)
C19 V2 C23 92.46(10)
C18 V2 C23 70.79(12)
C20 V2 C23 92.42(10)
C21 V2 C23 70.59(11)
C22 V2 C23 37.44(12)
C19 V2 C24 70.69(11)
C18 V2 C24 37.46(12)
C20 V2 C24 92.21(10)
C21 V2 C24 92.03(11)
C22 V2 C24 70.61(12)
C23 V2 C24 37.45(12)
C19 V2 C17 139.87(10)
C18 V2 C17 162.94(10)
C20 V2 C17 115.47(9)
C21 V2 C17 101.85(10)
C22 V2 C17 104.64(10)
C23 V2 C17 123.00(10)
C24 V2 C17 149.21(10)
C19 V2 C16 106.22(10)
C18 V2 C16 129.58(11)
C20 V2 C16 97.29(10)
C21 V2 C16 107.23(10)
C22 V2 C16 130.80(11)
C23 V2 C16 159.46(11)
C24 V2 C16 158.48(11)
C17 V2 C16 36.54(9)
C19 V2 C14 123.78(9)
C18 V2 C14 105.74(10)
C20 V2 C14 149.05(10)
C21 V2 C14 162.09(9)
C22 V2 C14 139.70(10)
C23 V2 C14 115.91(10)
C24 V2 C14 102.75(10)
C17 V2 C14 60.37(9)
C16 V2 C14 60.43(9)
C19 V2 C15 98.85(9)
C18 V2 C15 102.44(10)
C20 V2 C15 113.20(10)
C21 V2 C15 139.27(10)
C22 V2 C15 165.14(10)
C23 V2 C15 150.14(11)
C24 V2 C15 122.32(11)
C17 V2 C15 60.54(9)
C16 V2 C15 36.20(9)
C14 V2 C15 36.21(9)
C19 V2 C13 159.30(9)
C18 V2 C13 136.40(9)
C20 V2 C13 152.08(9)
C21 V2 C13 127.52(9)
C22 V2 C13 108.24(9)
C23 V2 C13 102.96(9)
C24 V2 C13 114.18(9)
C17 V2 C13 36.73(8)
C16 V2 C13 61.39(9)
C14 V2 C13 36.47(8)
C15 V2 C13 61.11(8)
C2 C1 C5 106.9(2)
C2 C1 Sn1 126.07(17)
C5 C1 Sn1 126.91(17)
C2 C1 V1 71.41(13)
C5 C1 V1 71.02(13)
Sn1 C1 V1 125.41(9)
C3 C2 C1 108.5(2)
C3 C2 V1 71.23(15)
C1 C2 V1 72.24(13)
C3 C2 H2A 124.7(16)
C1 C2 H2A 126.8(16)
V1 C2 H2A 122.0(17)
C4 C3 C2 108.1(2)
C4 C3 V1 71.87(15)
C2 C3 V1 72.30(14)
C4 C3 H3A 127(2)
C2 C3 H3A 125(2)
V1 C3 H3A 120(2)
C3 C4 C5 108.1(2)
C3 C4 V1 71.79(15)
C5 C4 V1 71.99(13)
C3 C4 H4A 128(2)
C5 C4 H4A 124(2)
V1 C4 H4A 120(2)
C4 C5 C1 108.3(2)
C4 C5 V1 71.49(14)
C1 C5 V1 72.34(13)
C4 C5 H5A 127.2(16)
C1 C5 H5A 124.4(16)
V1 C5 H5A 119.4(17)
C12 C6 C7 128.5(3)
C12 C6 V1 70.76(15)
C7 C6 V1 70.89(15)
C12 C6 H6A 114(2)
C7 C6 H6A 116(2)
V1 C6 H6A 129(2)
C6 C7 C8 129.0(3)
C6 C7 V1 71.77(16)
C8 C7 V1 71.10(16)
C6 C7 H7A 115(2)
C8 C7 H7A 115(2)
V1 C7 H7A 126(2)
C9 C8 C7 128.3(3)
C9 C8 V1 71.22(17)
C7 C8 V1 71.31(16)
C9 C8 H8A 114(2)
C7 C8 H8A 116(2)
V1 C8 H8A 128(2)
C8 C9 C10 128.8(3)
C8 C9 V1 71.50(16)
C10 C9 V1 71.12(17)
C8 C9 H9A 115(2)
C10 C9 H9A 115(2)
V1 C9 H9A 131(2)
C9 C10 C11 128.9(3)
C9 C10 V1 71.34(18)
C11 C10 V1 71.12(17)
C9 C10 H10A 117(2)
C11 C10 H10A 114(2)
V1 C10 H10A 129(2)
C10 C11 C12 128.0(3)
C10 C11 V1 71.17(18)
C12 C11 V1 71.18(17)
C10 C11 H11A 118(2)
C12 C11 H11A 113(2)
V1 C11 H11A 129(2)
C6 C12 C11 128.4(3)
C6 C12 V1 72.01(15)
C11 C12 V1 70.79(17)
C6 C12 H12A 114.1(17)
C11 C12 H12A 117.2(17)
V1 C12 H12A 131.4(17)
C14 C13 C17 105.7(2)
C14 C13 Sn1 129.95(17)
C17 C13 Sn1 124.24(17)
C14 C13 V2 71.24(12)
C17 C13 V2 70.76(12)
Sn1 C13 V2 124.86(10)
C15 C14 C13 109.5(2)
C15 C14 V2 72.02(13)
C13 C14 V2 72.29(12)
C15 C14 H14A 126.2(18)
C13 C14 H14A 124.3(18)
V2 C14 H14A 122.5(16)
C16 C15 C14 108.0(2)
C16 C15 V2 71.73(13)
C14 C15 V2 71.77(13)
C16 C15 H15A 129.4(18)
C14 C15 H15A 122.5(18)
V2 C15 H15A 119.7(17)
C15 C16 C17 107.6(2)
C15 C16 V2 72.06(13)
C17 C16 V2 71.43(13)
C15 C16 H16A 125.7(18)
C17 C16 H16A 126.6(18)
V2 C16 H16A 119.9(17)
C16 C17 C13 109.1(2)
C16 C17 V2 72.03(13)
C13 C17 V2 72.50(12)
C16 C17 H17A 127.7(17)
C13 C17 H17A 123.2(17)
V2 C17 H17A 123.7(16)
C19 C18 C24 128.7(3)
C19 C18 V2 71.21(14)
C24 C18 V2 71.68(15)
C19 C18 H18A 115(2)
C24 C18 H18A 115(2)
V2 C18 H18A 127(2)
C20 C19 C18 128.7(3)
C20 C19 V2 71.41(14)
C18 C19 V2 71.29(14)
C20 C19 H19A 118.0(19)
C18 C19 H19A 112.1(19)
V2 C19 H19A 125.5(18)
C19 C20 C21 128.5(3)
C19 C20 V2 71.25(14)
C21 C20 V2 71.44(15)
C19 C20 H20A 116(2)
C21 C20 H20A 115.0(19)
V2 C20 H20A 129.3(19)
C20 C21 C22 128.9(3)
C20 C21 V2 71.11(14)
C22 C21 V2 71.37(15)
C20 C21 H21A 116(2)
C22 C21 H21A 114(2)
V2 C21 H21A 127(2)
C21 C22 C23 128.3(3)
C21 C22 V2 71.19(15)
C23 C22 V2 71.30(15)
C21 C22 H22A 114(2)
C23 C22 H22A 116(2)
V2 C22 H22A 127(2)
C22 C23 C24 128.5(3)
C22 C23 V2 71.26(15)
C24 C23 V2 71.36(16)
C22 C23 H23A 114.6(19)
C24 C23 H23A 115.6(19)
V2 C23 H23A 124.6(18)
C18 C24 C23 128.5(3)
C18 C24 V2 70.86(15)
C23 C24 V2 71.19(15)
C18 C24 H24A 117.8(19)
C23 C24 H24A 112.7(19)
V2 C24 H24A 127.5(17)
C30 C25 C26 117.5(2)
C30 C25 Sn1 122.35(19)
C26 C25 Sn1 119.86(18)
C27 C26 C25 121.6(3)
C27 C26 H26A 119(2)
C25 C26 H26A 119(2)
C28 C27 C26 120.2(3)
C28 C27 H27A 123(3)
C26 C27 H27A 117(3)
C27 C28 C29 119.7(3)
C27 C28 H28A 120(2)
C29 C28 H28A 119(2)
C28 C29 C30 120.1(3)
C28 C29 H29A 121(3)
C30 C29 H29A 119(3)
C29 C30 C25 120.9(3)
C29 C30 H30A 119.4(18)
C25 C30 H30A 119.6(18)
C32 C31 C36 118.6(2)
C32 C31 Sn1 119.91(18)
C36 C31 Sn1 120.71(18)
C31 C32 C33 120.7(3)
C31 C32 H32A 118.4(16)
C33 C32 H32A 120.9(16)
C34 C33 C32 119.8(3)
C34 C33 H33A 122.3(17)
C32 C33 H33A 117.9(17)
C33 C34 C35 120.1(3)
C33 C34 H34A 122(2)
C35 C34 H34A 117(2)
C34 C35 C36 120.5(3)
C34 C35 H35A 121.8(19)
C36 C35 H35A 117.7(19)
C35 C36 C31 120.2(3)
C35 C36 H36A 121.5(15)
C31 C36 H36A 118.3(15)

loop_
_geom_bond_atom_site_label_1
_geom_bond_atom_site_label_2
_geom_bond_distance
Sn1 C13 2.121(2)
Sn1 C1 2.132(2)
Sn1 C25 2.137(2)
Sn1 C31 2.138(2)
V1 C11 2.175(3)
V1 C10 2.175(3)
V1 C9 2.178(3)
V1 C12 2.180(3)
V1 C8 2.182(3)
V1 C7 2.184(3)
V1 C6 2.196(2)
V1 C3 2.248(3)
V1 C4 2.249(2)
V1 C5 2.255(2)
V1 C2 2.261(2)
V1 C1 2.272(2)
V2 C19 2.179(2)
V2 C18 2.180(2)
V2 C20 2.181(2)
V2 C21 2.185(3)
V2 C22 2.188(3)
V2 C23 2.188(3)
V2 C24 2.190(3)
V2 C17 2.253(2)
V2 C16 2.261(2)
V2 C14 2.262(2)
V2 C15 2.265(2)
V2 C13 2.276(2)
C1 C2 1.414(3)
C1 C5 1.423(3)
C2 C3 1.411(4)
C2 H2A 0.96(3)
C3 C4 1.402(4)
C3 H3A 0.86(4)
C4 C5 1.411(4)
C4 H4A 0.88(3)
C5 H5A 0.92(3)
C6 C12 1.397(4)
C6 C7 1.402(4)
C6 H6A 0.85(3)
C7 C8 1.407(4)
C7 H7A 0.87(3)
C8 C9 1.394(5)
C8 H8A 0.89(4)
C9 C10 1.401(5)
C9 H9A 0.94(4)
C10 C11 1.406(5)
C10 H10A 0.94(4)
C11 C12 1.418(4)
C11 H11A 0.84(4)
C12 H12A 0.88(3)
C13 C14 1.420(3)
C13 C17 1.427(3)
C14 C15 1.407(4)
C14 H14A 0.87(3)
C15 C16 1.406(4)
C15 H15A 0.86(3)
C16 C17 1.415(4)
C16 H16A 0.88(3)
C17 H17A 0.89(3)
C18 C19 1.401(4)
C18 C24 1.403(4)
C18 H18A 0.84(3)
C19 C20 1.396(4)
C19 H19A 0.87(3)
C20 C21 1.402(4)
C20 H20A 0.90(3)
C21 C22 1.403(4)
C21 H21A 0.88(3)
C22 C23 1.404(4)
C22 H22A 0.95(4)
C23 C24 1.406(5)
C23 H23A 0.95(3)
C24 H24A 0.92(3)
C25 C30 1.390(3)
C25 C26 1.393(4)
C26 C27 1.377(4)
C26 H26A 0.89(3)
C27 C28 1.371(5)
C27 H27A 0.90(4)
C28 C29 1.379(5)
C28 H28A 0.98(4)
C29 C30 1.388(4)
C29 H29A 0.81(4)
C30 H30A 0.85(3)
C31 C32 1.381(4)
C31 C36 1.398(4)
C32 C33 1.396(4)
C32 H32A 0.95(3)
C33 C34 1.373(4)
C33 H33A 0.96(3)
C34 C35 1.373(4)
C34 H34A 0.89(3)
C35 C36 1.381(4)
C35 H35A 0.91(3)
C36 H36A 1.01(3)

loop_
_geom_torsion_atom_site_label_1
_geom_torsion_atom_site_label_2
_geom_torsion_atom_site_label_3
_geom_torsion_atom_site_label_4
_geom_torsion
C13 Sn1 C1 C2 174.49(18)
C25 Sn1 C1 C2 -71.3(2)
C31 Sn1 C1 C2 51.2(2)
C13 Sn1 C1 C5 -9.4(2)
C25 Sn1 C1 C5 104.78(19)
C31 Sn1 C1 C5 -132.78(19)
C13 Sn1 C1 V1 82.55(14)
C25 Sn1 C1 V1 -163.23(12)
C31 Sn1 C1 V1 -40.78(15)
C11 V1 C1 C2 -178.84(15)
C10 V1 C1 C2 140.0(2)
C9 V1 C1 C2 59.5(4)
C12 V1 C1 C2 -140.50(15)
C8 V1 C1 C2 -22.0(2)
C7 V1 C1 C2 -64.02(17)
C6 V1 C1 C2 -101.71(15)
C3 V1 C1 C2 37.09(15)
C4 V1 C1 C2 78.86(16)
C5 V1 C1 C2 116.14(19)
C11 V1 C1 C5 65.01(17)
C10 V1 C1 C5 23.8(2)
C9 V1 C1 C5 -56.6(4)
C12 V1 C1 C5 103.36(15)
C8 V1 C1 C5 -138.10(18)
C7 V1 C1 C5 179.83(15)
C6 V1 C1 C5 142.14(15)
C3 V1 C1 C5 -79.06(16)
C4 V1 C1 C5 -37.29(15)
C2 V1 C1 C5 -116.14(19)
C11 V1 C1 Sn1 -57.31(17)
C10 V1 C1 Sn1 -98.5(2)
C9 V1 C1 Sn1 -178.9(3)
C12 V1 C1 Sn1 -18.96(16)
C8 V1 C1 Sn1 99.58(18)
C7 V1 C1 Sn1 57.51(17)
C6 V1 C1 Sn1 19.82(16)
C3 V1 C1 Sn1 158.62(18)
C4 V1 C1 Sn1 -159.61(18)
C5 V1 C1 Sn1 -122.3(2)
C2 V1 C1 Sn1 121.5(2)
C5 C1 C2 C3 0.2(3)
Sn1 C1 C2 C3 176.89(16)
V1 C1 C2 C3 -62.36(17)
C5 C1 C2 V1 62.54(15)
Sn1 C1 C2 V1 -120.75(16)
C11 V1 C2 C3 120.0(3)
C10 V1 C2 C3 10.8(4)
C9 V1 C2 C3 -39.9(2)
C12 V1 C2 C3 171.85(18)
C8 V1 C2 C3 -75.84(19)
C7 V1 C2 C3 -114.01(18)
C6 V1 C2 C3 -151.86(17)
C4 V1 C2 C3 37.43(17)
C5 V1 C2 C3 79.56(18)
C1 V1 C2 C3 117.5(2)
C11 V1 C2 C1 2.5(3)
C10 V1 C2 C1 -106.7(3)
C9 V1 C2 C1 -157.41(15)
C12 V1 C2 C1 54.36(19)
C8 V1 C2 C1 166.67(14)
C7 V1 C2 C1 128.50(14)
C6 V1 C2 C1 90.65(15)
C3 V1 C2 C1 -117.5(2)
C4 V1 C2 C1 -80.06(15)
C5 V1 C2 C1 -37.93(13)
C1 C2 C3 C4 -0.4(3)
V1 C2 C3 C4 -63.38(18)
C1 C2 C3 V1 63.01(16)
C11 V1 C3 C4 -21.8(3)
C10 V1 C3 C4 -58.5(2)
C9 V1 C3 C4 -92.86(17)
C12 V1 C3 C4 89.6(5)
C8 V1 C3 C4 -130.52(17)
C7 V1 C3 C4 -166.15(15)
C6 V1 C3 C4 160.41(16)
C5 V1 C3 C4 37.48(15)
C2 V1 C3 C4 116.6(2)
C1 V1 C3 C4 79.65(16)
C11 V1 C3 C2 -138.4(2)
C10 V1 C3 C2 -175.06(17)
C9 V1 C3 C2 150.54(18)
C12 V1 C3 C2 -27.0(6)
C8 V1 C3 C2 112.87(18)
C7 V1 C3 C2 77.24(18)
C6 V1 C3 C2 43.8(2)
C4 V1 C3 C2 -116.6(2)
C5 V1 C3 C2 -79.13(16)
C1 V1 C3 C2 -36.95(15)
C2 C3 C4 C5 0.4(3)
V1 C3 C4 C5 -63.25(17)
C2 C3 C4 V1 63.66(17)
C11 V1 C4 C3 167.89(17)
C10 V1 C4 C3 132.09(18)
C9 V1 C4 C3 94.11(18)
C12 V1 C4 C3 -157.84(17)
C8 V1 C4 C3 59.7(2)
C7 V1 C4 C3 24.5(3)
C6 V1 C4 C3 -81.9(6)
C5 V1 C4 C3 -116.8(2)
C2 V1 C4 C3 -37.57(15)
C1 V1 C4 C3 -79.41(16)
C11 V1 C4 C5 -75.29(19)
C10 V1 C4 C5 -111.09(18)
C9 V1 C4 C5 -149.07(18)
C12 V1 C4 C5 -41.0(2)
C8 V1 C4 C5 176.56(17)
C7 V1 C4 C5 141.3(2)
C6 V1 C4 C5 34.9(6)
C3 V1 C4 C5 116.8(2)
C2 V1 C4 C5 79.26(16)
C1 V1 C4 C5 37.42(15)
C3 C4 C5 C1 -0.3(3)
V1 C4 C5 C1 -63.41(16)
C3 C4 C5 V1 63.12(18)
C2 C1 C5 C4 0.1(3)
Sn1 C1 C5 C4 -176.60(16)
V1 C1 C5 C4 62.87(17)
C2 C1 C5 V1 -62.80(15)
Sn1 C1 C5 V1 120.53(16)
C11 V1 C5 C4 115.81(18)
C10 V1 C5 C4 77.63(19)
C9 V1 C5 C4 41.5(2)
C12 V1 C5 C4 154.12(17)
C8 V1 C5 C4 -7.3(4)
C7 V1 C5 C4 -117.4(3)
C6 V1 C5 C4 -170.27(17)
C3 V1 C5 C4 -37.30(17)
C2 V1 C5 C4 -79.36(17)
C1 V1 C5 C4 -117.0(2)
C11 V1 C5 C1 -127.20(15)
C10 V1 C5 C1 -165.38(15)
C9 V1 C5 C1 158.46(16)
C12 V1 C5 C1 -88.89(15)
C8 V1 C5 C1 109.7(3)
C7 V1 C5 C1 -0.4(3)
C6 V1 C5 C1 -53.29(19)
C3 V1 C5 C1 79.69(15)
C4 V1 C5 C1 117.0(2)
C2 V1 C5 C1 37.62(13)
C11 V1 C6 C12 22.74(18)
C10 V1 C6 C12 54.31(19)
C9 V1 C6 C12 91.88(19)
C8 V1 C6 C12 122.93(19)
C7 V1 C6 C12 145.0(2)
C3 V1 C6 C12 -158.46(17)
C4 V1 C6 C12 -92.0(6)
C5 V1 C6 C12 -64.4(2)
C2 V1 C6 C12 -132.48(16)
C1 V1 C6 C12 -94.32(17)
C11 V1 C6 C7 -122.27(19)
C10 V1 C6 C7 -90.70(19)
C9 V1 C6 C7 -53.13(19)
C12 V1 C6 C7 -145.0(2)
C8 V1 C6 C7 -22.08(18)
C3 V1 C6 C7 56.5(2)
C4 V1 C6 C7 123.0(5)
C5 V1 C6 C7 150.58(17)
C2 V1 C6 C7 82.51(17)
C1 V1 C6 C7 120.66(16)
C12 C6 C7 C8 1.3(5)
V1 C6 C7 C8 45.1(3)
C12 C6 C7 V1 -43.8(3)
C11 V1 C7 C6 53.12(18)
C10 V1 C7 C6 90.85(18)
C9 V1 C7 C6 122.0(2)
C12 V1 C7 C6 21.58(16)
C8 V1 C7 C6 144.4(3)
C3 V1 C7 C6 -144.43(16)
C4 V1 C7 C6 -159.95(18)
C5 V1 C7 C6 -75.0(3)
C2 V1 C7 C6 -108.16(16)
C1 V1 C7 C6 -75.23(18)
C11 V1 C7 C8 -91.3(2)
C10 V1 C7 C8 -53.6(2)
C9 V1 C7 C8 -22.4(2)
C12 V1 C7 C8 -122.8(2)
C6 V1 C7 C8 -144.4(3)
C3 V1 C7 C8 71.2(2)
C4 V1 C7 C8 55.6(3)
C5 V1 C7 C8 140.6(3)
C2 V1 C7 C8 107.43(19)
C1 V1 C7 C8 140.35(18)
C6 C7 C8 C9 0.3(5)
V1 C7 C8 C9 45.6(3)
C6 C7 C8 V1 -45.3(3)
C11 V1 C8 C9 -53.1(2)
C10 V1 C8 C9 -22.05(18)
C12 V1 C8 C9 -91.14(19)
C7 V1 C8 C9 -143.7(3)
C6 V1 C8 C9 -121.7(2)
C3 V1 C8 C9 97.6(2)
C4 V1 C8 C9 66.5(2)
C5 V1 C8 C9 71.5(4)
C2 V1 C8 C9 133.15(18)
C1 V1 C8 C9 146.76(19)
C11 V1 C8 C7 90.6(2)
C10 V1 C8 C7 121.6(2)
C9 V1 C8 C7 143.7(3)
C12 V1 C8 C7 52.5(2)
C6 V1 C8 C7 21.95(18)
C3 V1 C8 C7 -118.77(19)
C4 V1 C8 C7 -149.86(18)
C5 V1 C8 C7 -144.9(2)
C2 V1 C8 C7 -83.20(19)
C1 V1 C8 C7 -69.6(2)
C7 C8 C9 C10 -0.7(5)
V1 C8 C9 C10 45.0(3)
C7 C8 C9 V1 -45.6(3)
C11 V1 C9 C8 122.5(2)
C10 V1 C9 C8 144.4(3)
C12 V1 C9 C8 90.8(2)
C7 V1 C9 C8 22.54(18)
C6 V1 C9 C8 53.51(19)
C3 V1 C9 C8 -88.65(19)
C4 V1 C9 C8 -125.63(19)
C5 V1 C9 C8 -149.24(17)
C2 V1 C9 C8 -65.8(2)
C1 V1 C9 C8 -108.5(3)
C11 V1 C9 C10 -21.98(17)
C12 V1 C9 C10 -53.66(18)
C8 V1 C9 C10 -144.4(3)
C7 V1 C9 C10 -121.89(19)
C6 V1 C9 C10 -90.93(18)
C3 V1 C9 C10 126.92(18)
C4 V1 C9 C10 89.94(18)
C5 V1 C9 C10 66.3(2)
C2 V1 C9 C10 149.76(17)
C1 V1 C9 C10 107.1(4)
C8 C9 C10 C11 -0.4(5)
V1 C9 C10 C11 44.7(3)
C8 C9 C10 V1 -45.1(3)
C11 V1 C10 C9 144.6(3)
C12 V1 C10 C9 121.87(19)
C8 V1 C10 C9 21.92(16)
C7 V1 C10 C9 53.25(18)
C6 V1 C10 C9 90.62(18)
C3 V1 C10 C9 -65.7(2)
C4 V1 C10 C9 -96.35(18)
C5 V1 C10 C9 -132.30(16)
C2 V1 C10 C9 -73.1(3)
C1 V1 C10 C9 -147.08(17)
C9 V1 C10 C11 -144.6(3)
C12 V1 C10 C11 -22.75(18)
C8 V1 C10 C11 -122.7(2)
C7 V1 C10 C11 -91.37(19)
C6 V1 C10 C11 -54.00(19)
C3 V1 C10 C11 149.70(18)
C4 V1 C10 C11 119.03(19)
C5 V1 C10 C11 83.08(18)
C2 V1 C10 C11 142.3(3)
C1 V1 C10 C11 68.3(2)
C9 C10 C11 C12 0.8(5)
V1 C10 C11 C12 45.6(3)
C9 C10 C11 V1 -44.8(3)
C9 V1 C11 C10 21.89(18)
C12 V1 C11 C10 143.5(3)
C8 V1 C11 C10 52.67(19)
C7 V1 C11 C10 90.31(19)
C6 V1 C11 C10 121.2(2)
C3 V1 C11 C10 -57.3(3)
C4 V1 C11 C10 -71.2(2)
C5 V1 C11 C10 -107.11(18)
C2 V1 C11 C10 -142.3(3)
C1 V1 C11 C10 -140.52(17)
C10 V1 C11 C12 -143.5(3)
C9 V1 C11 C12 -121.6(2)
C8 V1 C11 C12 -90.84(19)
C7 V1 C11 C12 -53.20(19)
C6 V1 C11 C12 -22.32(17)
C3 V1 C11 C12 159.17(19)
C4 V1 C11 C12 145.25(17)
C5 V1 C11 C12 109.38(18)
C2 V1 C11 C12 74.2(3)
C1 V1 C11 C12 75.97(19)
C7 C6 C12 C11 -1.8(5)
V1 C6 C12 C11 -45.6(3)
C7 C6 C12 V1 43.8(3)
C10 C11 C12 C6 0.4(5)
V1 C11 C12 C6 46.1(3)
C10 C11 C12 V1 -45.6(3)
C11 V1 C12 C6 -143.6(3)
C10 V1 C12 C6 -121.05(19)
C9 V1 C12 C6 -89.84(18)
C8 V1 C12 C6 -52.51(18)
C7 V1 C12 C6 -21.64(16)
C3 V1 C12 C6 87.7(5)
C4 V1 C12 C6 159.66(16)
C5 V1 C12 C6 135.04(15)
C2 V1 C12 C6 66.8(2)
C1 V1 C12 C6 96.76(16)
C10 V1 C12 C11 22.58(19)
C9 V1 C12 C11 53.8(2)
C8 V1 C12 C11 91.1(2)
C7 V1 C12 C11 122.0(2)
C6 V1 C12 C11 143.6(3)
C3 V1 C12 C11 -128.6(5)
C4 V1 C12 C11 -56.7(2)
C5 V1 C12 C11 -81.33(19)
C2 V1 C12 C11 -149.61(18)
C1 V1 C12 C11 -119.61(18)
C1 Sn1 C13 C14 -85.5(2)
C25 Sn1 C13 C14 158.89(19)
C31 Sn1 C13 C14 33.3(2)
C1 Sn1 C13 C17 91.04(18)
C25 Sn1 C13 C17 -24.59(19)
C31 Sn1 C13 C17 -150.12(17)
C1 Sn1 C13 V2 -179.62(11)
C25 Sn1 C13 V2 64.75(14)
C31 Sn1 C13 V2 -60.79(14)
C19 V2 C13 C14 20.9(3)
C18 V2 C13 C14 -40.6(2)
C20 V2 C13 C14 121.9(2)
C21 V2 C13 C14 168.38(15)
C22 V2 C13 C14 -154.84(15)
C23 V2 C13 C14 -116.29(16)
C24 V2 C13 C14 -78.44(17)
C17 V2 C13 C14 115.0(2)
C16 V2 C13 C14 78.01(15)
C15 V2 C13 C14 36.50(14)
C19 V2 C13 C17 -94.0(3)
C18 V2 C13 C17 -155.61(17)
C20 V2 C13 C17 6.9(3)
C21 V2 C13 C17 53.41(18)
C22 V2 C13 C17 90.19(16)
C23 V2 C13 C17 128.75(16)
C24 V2 C13 C17 166.60(15)
C16 V2 C13 C17 -36.95(14)
C14 V2 C13 C17 -115.0(2)
C15 V2 C13 C17 -78.46(15)
C19 V2 C13 Sn1 147.1(2)
C18 V2 C13 Sn1 85.50(18)
C20 V2 C13 Sn1 -112.0(2)
C21 V2 C13 Sn1 -65.48(17)
C22 V2 C13 Sn1 -28.70(16)
C23 V2 C13 Sn1 9.85(16)
C24 V2 C13 Sn1 47.70(16)
C17 V2 C13 Sn1 -118.9(2)
C16 V2 C13 Sn1 -155.85(16)
C14 V2 C13 Sn1 126.1(2)
C15 V2 C13 Sn1 162.64(16)
C17 C13 C14 C15 0.0(2)
Sn1 C13 C14 C15 176.99(15)
V2 C13 C14 C15 -62.82(15)
C17 C13 C14 V2 62.79(14)
Sn1 C13 C14 V2 -120.19(17)
C19 V2 C14 C15 -53.10(18)
C18 V2 C14 C15 -89.66(17)
C20 V2 C14 C15 -11.2(3)
C21 V2 C14 C15 86.9(4)
C22 V2 C14 C15 156.79(17)
C23 V2 C14 C15 -165.58(16)
C24 V2 C14 C15 -128.24(16)
C17 V2 C14 C15 79.57(16)
C16 V2 C14 C15 37.29(15)
C13 V2 C14 C15 118.2(2)
C19 V2 C14 C13 -171.26(14)
C18 V2 C14 C13 152.18(15)
C20 V2 C14 C13 -129.37(19)
C21 V2 C14 C13 -31.3(4)
C22 V2 C14 C13 38.6(2)
C23 V2 C14 C13 76.25(17)
C24 V2 C14 C13 113.60(15)
C17 V2 C14 C13 -38.59(13)
C16 V2 C14 C13 -80.87(15)
C15 V2 C14 C13 -118.2(2)
C13 C14 C15 C16 0.0(2)
V2 C14 C15 C16 -62.99(15)
C13 C14 C15 V2 62.99(15)
C19 V2 C15 C16 -105.43(16)
C18 V2 C15 C16 -143.43(16)
C20 V2 C15 C16 -69.40(16)
C21 V2 C15 C16 -35.1(2)
C22 V2 C15 C16 33.3(5)
C23 V2 C15 C16 143.6(2)
C24 V2 C15 C16 -178.12(15)
C17 V2 C15 C16 37.77(14)
C14 V2 C15 C16 116.8(2)
C13 V2 C15 C16 80.08(15)
C19 V2 C15 C14 137.72(15)
C18 V2 C15 C14 99.72(16)
C20 V2 C15 C14 173.76(14)
C21 V2 C15 C14 -151.93(16)
C22 V2 C15 C14 -83.5(4)
C23 V2 C15 C14 26.7(3)
C24 V2 C15 C14 65.04(18)
C17 V2 C15 C14 -79.07(15)
C16 V2 C15 C14 -116.8(2)
C13 V2 C15 C14 -36.77(14)
C14 C15 C16 C17 0.0(2)
V2 C15 C16 C17 -62.99(15)
C14 C15 C16 V2 63.02(15)
C19 V2 C16 C15 82.74(16)
C18 V2 C16 C15 49.00(19)
C20 V2 C16 C15 119.85(15)
C21 V2 C16 C15 156.88(15)
C22 V2 C16 C15 -169.27(15)
C23 V2 C16 C15 -122.6(3)
C24 V2 C16 C15 4.3(3)
C17 V2 C16 C15 -116.4(2)
C14 V2 C16 C15 -37.30(14)
C13 V2 C16 C15 -79.26(15)
C19 V2 C16 C17 -160.85(15)
C18 V2 C16 C17 165.41(15)
C20 V2 C16 C17 -123.75(16)
C21 V2 C16 C17 -86.71(16)
C22 V2 C16 C17 -52.9(2)
C23 V2 C16 C17 -6.2(4)
C24 V2 C16 C17 120.7(3)
C14 V2 C16 C17 79.10(16)
C15 V2 C16 C17 116.4(2)
C13 V2 C16 C17 37.15(14)
C15 C16 C17 C13 0.0(2)
V2 C16 C17 C13 -63.45(15)
C15 C16 C17 V2 63.40(15)
C14 C13 C17 C16 0.0(2)
Sn1 C13 C17 C16 -177.19(14)
V2 C13 C17 C16 63.15(15)
C14 C13 C17 V2 -63.11(14)
Sn1 C13 C17 V2 119.66(15)
C19 V2 C17 C16 29.2(2)
C18 V2 C17 C16 -41.4(4)
C20 V2 C17 C16 66.01(17)
C21 V2 C17 C16 103.01(16)
C22 V2 C17 C16 141.41(16)
C23 V2 C17 C16 177.42(16)
C24 V2 C17 C16 -142.0(2)
C14 V2 C17 C16 -79.27(16)
C15 V2 C17 C16 -37.42(15)
C13 V2 C17 C16 -117.6(2)
C19 V2 C17 C13 146.84(15)
C18 V2 C17 C13 76.1(4)
C20 V2 C17 C13 -176.41(14)
C21 V2 C17 C13 -139.40(14)
C22 V2 C17 C13 -101.00(15)
C23 V2 C17 C13 -64.99(18)
C24 V2 C17 C13 -24.4(3)
C16 V2 C17 C13 117.6(2)
C14 V2 C17 C13 38.31(13)
C15 V2 C17 C13 80.17(15)
C20 V2 C18 C19 -22.15(15)
C21 V2 C18 C19 -53.36(17)
C22 V2 C18 C19 -90.83(17)
C23 V2 C18 C19 -121.94(18)
C24 V2 C18 C19 -143.9(3)
C17 V2 C18 C19 91.9(4)
C16 V2 C18 C19 61.2(2)
C14 V2 C18 C19 125.57(16)
C15 V2 C18 C19 88.35(17)
C13 V2 C18 C19 149.29(15)
C19 V2 C18 C24 143.9(3)
C20 V2 C18 C24 121.75(19)
C21 V2 C18 C24 90.54(18)
C22 V2 C18 C24 53.07(18)
C23 V2 C18 C24 21.96(17)
C17 V2 C18 C24 -124.2(3)
C16 V2 C18 C24 -154.92(16)
C14 V2 C18 C24 -90.53(17)
C15 V2 C18 C24 -127.76(17)
C13 V2 C18 C24 -66.8(2)
C24 C18 C19 C20 -0.4(4)
V2 C18 C19 C20 45.4(2)
C24 C18 C19 V2 -45.8(2)
C18 V2 C19 C20 -144.1(2)
C21 V2 C19 C20 -22.37(16)
C22 V2 C19 C20 -53.30(17)
C23 V2 C19 C20 -90.77(17)
C24 V2 C19 C20 -121.79(18)
C17 V2 C19 C20 63.0(2)
C16 V2 C19 C20 80.59(17)
C14 V2 C19 C20 145.52(15)
C15 V2 C19 C20 116.96(16)
C13 V2 C19 C20 130.7(3)
C20 V2 C19 C18 144.1(2)
C21 V2 C19 C18 121.74(18)
C22 V2 C19 C18 90.80(18)
C23 V2 C19 C18 53.33(18)
C24 V2 C19 C18 22.32(17)
C17 V2 C19 C18 -152.94(17)
C16 V2 C19 C18 -135.30(16)
C14 V2 C19 C18 -70.38(19)
C15 V2 C19 C18 -98.94(17)
C13 V2 C19 C18 -85.2(3)
C18 C19 C20 C21 0.3(4)
V2 C19 C20 C21 45.6(2)
C18 C19 C20 V2 -45.3(2)
C18 V2 C20 C19 22.23(16)
C21 V2 C20 C19 143.8(2)
C22 V2 C20 C19 121.98(18)
C23 V2 C20 C19 90.88(17)
C24 V2 C20 C19 53.40(17)
C17 V2 C20 C19 -140.52(15)
C16 V2 C20 C19 -107.26(16)
C14 V2 C20 C19 -66.2(2)
C15 V2 C20 C19 -73.38(17)
C13 V2 C20 C19 -145.11(19)
C19 V2 C20 C21 -143.8(2)
C18 V2 C20 C21 -121.61(18)
C22 V2 C20 C21 -21.86(16)
C23 V2 C20 C21 -52.96(17)
C24 V2 C20 C21 -90.44(17)
C17 V2 C20 C21 75.64(17)
C16 V2 C20 C21 108.90(16)
C14 V2 C20 C21 149.95(18)
C15 V2 C20 C21 142.77(15)
C13 V2 C20 C21 71.1(3)
C19 C20 C21 C22 -0.8(4)
V2 C20 C21 C22 44.8(2)
C19 C20 C21 V2 -45.6(2)
C19 V2 C21 C20 22.31(15)
C18 V2 C21 C20 53.51(17)
C22 V2 C21 C20 144.7(2)
C23 V2 C21 C20 122.27(18)
C24 V2 C21 C20 90.99(17)
C17 V2 C21 C20 -116.67(16)
C16 V2 C21 C20 -79.26(16)
C14 V2 C21 C20 -123.1(3)
C15 V2 C21 C20 -58.4(2)
C13 V2 C21 C20 -146.05(14)
C19 V2 C21 C22 -122.35(18)
C18 V2 C21 C22 -91.15(18)
C20 V2 C21 C22 -144.7(2)
C23 V2 C21 C22 -22.39(16)
C24 V2 C21 C22 -53.66(17)
C17 V2 C21 C22 98.68(16)
C16 V2 C21 C22 136.08(16)
C14 V2 C21 C22 92.2(4)
C15 V2 C21 C22 156.90(16)
C13 V2 C21 C22 69.29(19)
C20 C21 C22 C23 0.8(4)
V2 C21 C22 C23 45.5(2)
C20 C21 C22 V2 -44.7(2)
C19 V2 C22 C21 52.86(17)
C18 V2 C22 C21 90.39(17)
C20 V2 C22 C21 21.87(15)
C23 V2 C22 C21 143.8(2)
C24 V2 C22 C21 121.41(18)
C17 V2 C22 C21 -90.45(16)
C16 V2 C22 C21 -61.1(2)
C14 V2 C22 C21 -151.63(16)
C15 V2 C22 C21 -86.5(4)
C13 V2 C22 C21 -128.63(15)
C19 V2 C22 C23 -90.91(17)
C18 V2 C22 C23 -53.38(17)
C20 V2 C22 C23 -121.90(18)
C21 V2 C22 C23 -143.8(2)
C24 V2 C22 C23 -22.36(16)
C17 V2 C22 C23 125.78(16)
C16 V2 C22 C23 155.16(15)
C14 V2 C22 C23 64.6(2)
C15 V2 C22 C23 129.8(4)
C13 V2 C22 C23 87.60(16)
C21 C22 C23 C24 0.1(4)
V2 C22 C23 C24 45.6(2)
C21 C22 C23 V2 -45.5(2)
C19 V2 C23 C22 90.75(17)
C18 V2 C23 C22 121.88(18)
C20 V2 C23 C22 53.37(17)
C21 V2 C23 C22 22.39(15)
C24 V2 C23 C22 143.8(2)
C17 V2 C23 C22 -69.37(18)
C16 V2 C23 C22 -65.0(3)
C14 V2 C23 C22 -139.49(15)
C15 V2 C23 C22 -156.67(19)
C13 V2 C23 C22 -103.16(16)
C19 V2 C23 C24 -53.09(17)
C18 V2 C23 C24 -21.96(16)
C20 V2 C23 C24 -90.47(17)
C21 V2 C23 C24 -121.45(18)
C22 V2 C23 C24 -143.8(2)
C17 V2 C23 C24 146.79(15)
C16 V2 C23 C24 151.2(3)
C14 V2 C23 C24 76.67(17)
C15 V2 C23 C24 59.5(3)
C13 V2 C23 C24 113.00(16)
C19 C18 C24 C23 1.0(4)
V2 C18 C24 C23 -44.6(2)
C19 C18 C24 V2 45.6(2)
C22 C23 C24 C18 -1.0(4)
V2 C23 C24 C18 44.5(2)
C22 C23 C24 V2 -45.5(2)
C19 V2 C24 C18 -22.34(16)
C20 V2 C24 C18 -53.40(17)
C21 V2 C24 C18 -90.88(17)
C22 V2 C24 C18 -122.15(18)
C23 V2 C24 C18 -144.5(3)
C17 V2 C24 C18 151.69(19)
C16 V2 C24 C18 63.0(3)
C14 V2 C24 C18 99.31(17)
C15 V2 C24 C18 66.01(19)
C13 V2 C24 C18 135.98(15)
C19 V2 C24 C23 122.16(18)
C18 V2 C24 C23 144.5(3)
C20 V2 C24 C23 91.10(17)
C21 V2 C24 C23 53.62(17)
C22 V2 C24 C23 22.35(16)
C17 V2 C24 C23 -63.8(3)
C16 V2 C24 C23 -152.5(3)
C14 V2 C24 C23 -116.19(16)
C15 V2 C24 C23 -149.49(16)
C13 V2 C24 C23 -79.52(17)
C13 Sn1 C25 C30 -98.7(2)
C1 Sn1 C25 C30 146.0(2)
C31 Sn1 C25 C30 27.4(2)
C13 Sn1 C25 C26 74.9(2)
C1 Sn1 C25 C26 -40.4(2)
C31 Sn1 C25 C26 -159.0(2)
C30 C25 C26 C27 1.5(4)
Sn1 C25 C26 C27 -172.4(2)
C25 C26 C27 C28 -0.7(5)
C26 C27 C28 C29 -0.5(5)
C27 C28 C29 C30 0.9(5)
C28 C29 C30 C25 -0.1(4)
C26 C25 C30 C29 -1.1(4)
Sn1 C25 C30 C29 172.7(2)
C13 Sn1 C31 C32 -172.76(18)
C1 Sn1 C31 C32 -53.7(2)
C25 Sn1 C31 C32 65.6(2)
C13 Sn1 C31 C36 -2.7(2)
C1 Sn1 C31 C36 116.37(19)
C25 Sn1 C31 C36 -124.40(19)
C36 C31 C32 C33 -1.2(4)
Sn1 C31 C32 C33 169.05(19)
C31 C32 C33 C34 0.7(4)
C32 C33 C34 C35 0.7(4)
C33 C34 C35 C36 -1.6(4)
C34 C35 C36 C31 1.0(4)
C32 C31 C36 C35 0.3(4)
Sn1 C31 C36 C35 -169.83(19)
